data_7010217
loop_
_publ_author_name
'Coles, Simon J.'
'Hursthouse, Michael B.'
'Joy, Jonathan S.'
'Paver, Michael A.'

_publ_section_title
;
 A novel chiral distibine-centred polyimido anion
;
_journal_issue 19
_journal_name_full 'Journal of the Chemical Society, Dalton Transactions'
_journal_page_first 3239
_journal_paper_doi 10.1039/b007031i
_journal_year 2000
_chemical_formula_sum 'C35 H47 Li3 N8 O3 Sb2'
_chemical_formula_weight 892.13
_chemical_name_systematic
;
 ?
;
_space_group_IT_number 19
_symmetry_cell_setting orthorhombic
_symmetry_space_group_name_Hall 'P 2ac 2ab'
_symmetry_space_group_name_H-M 'P 21 21 21'
_atom_sites_solution_hydrogens geom
_atom_sites_solution_primary direct
_atom_sites_solution_secondary difmap
_audit_creation_method SHELXL-97
_cell_angle_alpha 90.00
_cell_angle_beta 90.00
_cell_angle_gamma 90.00
_cell_formula_units_Z 4
_cell_length_a 12.857(3)
_cell_length_b 13.962(3)
_cell_length_c 26.230(5)
_cell_measurement_reflns_used 26760
_cell_measurement_temperature 150(2)
_cell_measurement_theta_max 27.48
_cell_measurement_theta_min 2.91
_cell_volume 4708.5(17)
_computing_cell_refinement 'DENZO, COLLECT'
_computing_data_reduction 'DENZO, COLLECT'
_computing_molecular_graphics 'CAMERON (Watkin, Pearce 1995)'
_computing_structure_refinement 'SHELXL-97 (Sheldrick, 1997)'
_computing_structure_solution 'SHELXS-97 (Sheldrick, 1990)'
_diffrn_ambient_temperature 150(2)
_diffrn_detector_area_resol_mean 9.091
_diffrn_measured_fraction_theta_full 0.864
_diffrn_measured_fraction_theta_max 0.864
_diffrn_measurement_device_type 'Nonius KappaCCD Area Detector'
_diffrn_measurement_method 'Phi and Omega scans to fill Ewald Sphere'
_diffrn_radiation_monochromator graphite
_diffrn_radiation_source 'Nonius FR591 rotating anode'
_diffrn_radiation_type MoK\a
_diffrn_radiation_wavelength 0.71073
_diffrn_reflns_av_R_equivalents 0.1856
_diffrn_reflns_av_sigmaI/netI 0.2757
_diffrn_reflns_limit_h_max 16
_diffrn_reflns_limit_h_min -15
_diffrn_reflns_limit_k_max 17
_diffrn_reflns_limit_k_min -16
_diffrn_reflns_limit_l_max 31
_diffrn_reflns_limit_l_min -31
_diffrn_reflns_number 33898
_diffrn_reflns_theta_full 26.96
_diffrn_reflns_theta_max 26.96
_diffrn_reflns_theta_min 2.92
_exptl_absorpt_coefficient_mu 1.184
_exptl_absorpt_correction_T_max 0.9654
_exptl_absorpt_correction_T_min 0.8661
_exptl_absorpt_correction_type multi-scan
_exptl_crystal_colour colourless
_exptl_crystal_density_diffrn 1.258
_exptl_crystal_density_method 'not measured'
_exptl_crystal_description plate
_exptl_crystal_F_000 1792
_exptl_crystal_size_max 0.13
_exptl_crystal_size_mid 0.10
_exptl_crystal_size_min 0.03
_refine_diff_density_max 1.216
_refine_diff_density_min -0.588
_refine_diff_density_rms 0.135
_refine_ls_abs_structure_details 'Flack H D (1983), Acta Cryst. A39, 876-881'
_refine_ls_abs_structure_Flack -0.05(6)
_refine_ls_extinction_coef 0.0000(3)
_refine_ls_extinction_expression Fc^*^=kFc[1+0.001xFc^2^\l^3^/sin(2\q)]^-1/4^
_refine_ls_extinction_method SHELXL
_refine_ls_goodness_of_fit_ref 0.951
_refine_ls_hydrogen_treatment mixed
_refine_ls_matrix_type full
_refine_ls_number_parameters 471
_refine_ls_number_reflns 8422
_refine_ls_number_restraints 36
_refine_ls_restrained_S_all 0.949
_refine_ls_R_factor_all 0.2253
_refine_ls_R_factor_gt 0.0783
_refine_ls_shift/su_max 1.313
_refine_ls_shift/su_mean 0.007
_refine_ls_structure_factor_coef Fsqd
_refine_ls_weighting_details 'calc w=1/[\s^2^(Fo^2^)+(0.1027P)^2^+0.0000P] where P=(Fo^2^+2Fc^2^)/3'
_refine_ls_weighting_scheme calc
_refine_ls_wR_factor_gt 0.1682
_refine_ls_wR_factor_ref 0.2206
_reflns_number_gt 3682
_reflns_number_total 8422
_reflns_threshold_expression >2sigma(I)
_cod_data_source_file b007031i.txt
_cod_data_source_block s92
_cod_depositor_comments
;
The following automatic conversions were performed:
'_symmetry_cell_setting' value 'Orthorhombic' changed to 'orthorhombic'
according to '/home/saulius/struct/CIF-dictionaries/cif_core.dic'
dictionary named 'cif_core.dic' version 2.4.1 from 2010-06-29.

Automatic conversion script
Id: cif_fix_enum 1527 2010-12-29 10:47:43Z saulius 

The following automatic conversions were performed:

'_exptl_absorpt_correction_type' tag value 'multi-scans' was replaced
with 'multi-scan' value.

Automatic conversion script
Id: cif_fix_values 1646 2011-03-28 12:23:43Z adriana 
;
_cod_original_cell_volume 4708.6(16)
_cod_original_sg_symbol_H-M P2(1)2(1)2(1)
_cod_database_code 7010217

loop_
_symmetry_equiv_pos_as_xyz
'x, y, z'
'-x+1/2, -y, z+1/2'
'-x, y+1/2, -z+1/2'
'x+1/2, -y+1/2, -z'

loop_
_atom_site_label
_atom_site_type_symbol
_atom_site_fract_x
_atom_site_fract_y
_atom_site_fract_z
_atom_site_U_iso_or_equiv
_atom_site_adp_type
_atom_site_occupancy
_atom_site_symmetry_multiplicity
_atom_site_calc_flag
_atom_site_refinement_flags
_atom_site_disorder_assembly
_atom_site_disorder_group
Li1 Li 0.5179(17) 0.322(2) 0.8027(11) 0.065(8) Uani 1 1 d . A .
Li2 Li 0.732(2) 0.259(2) 0.8001(15) 0.087(10) Uani 1 1 d . A .
Li3 Li 0.664(2) 0.359(2) 0.8823(11) 0.072(9) Uani 1 1 d . A .
C34 C 0.720(2) 0.606(3) 0.8888(14) 0.111(14) Uani 0.73(4) 1 d PU A 1
H34A H 0.7349 0.6492 0.9177 0.133 Uiso 0.73(4) 1 calc PR A 1
H34B H 0.7041 0.5420 0.9031 0.133 Uiso 0.73(4) 1 calc PR A 1
C34' C 0.739(3) 0.667(3) 0.8572(17) 0.015(16) Uani 0.27(4) 1 d PU A 2
H34C H 0.7470 0.7020 0.8245 0.018 Uiso 0.27(4) 1 calc PR A 2
H34D H 0.7566 0.7134 0.8847 0.018 Uiso 0.27(4) 1 calc PR A 2
C33 C 0.6261(12) 0.6411(12) 0.8630(7) 0.072(6) Uani 1 1 d . . .
H33A H 0.6454 0.6998 0.8441 0.086 Uiso 1 1 calc R A 1
H33B H 0.5758 0.6604 0.8897 0.086 Uiso 1 1 calc R A 1
C35 C 0.8117(14) 0.5982(16) 0.8582(9) 0.094(7) Uani 1 1 d . . .
H35A H 0.8708 0.5915 0.8821 0.112 Uiso 1 1 calc R A 1
H35B H 0.8206 0.6606 0.8409 0.112 Uiso 1 1 calc R A 1
Sb1 Sb 0.54537(8) 0.54669(7) 0.81026(4) 0.0558(4) Uani 1 1 d . A .
Sb2 Sb 0.83179(7) 0.48867(8) 0.80040(4) 0.0591(4) Uani 1 1 d . A .
N1 N 0.6778(8) 0.5014(9) 0.7739(5) 0.055(3) Uani 1 1 d . . .
N2 N 0.5712(10) 0.3851(9) 0.7337(5) 0.055(4) Uani 1 1 d . . .
N3 N 0.5373(9) 0.4288(8) 0.8574(4) 0.046(3) Uani 1 1 d . . .
N4 N 0.4124(11) 0.5323(11) 0.8896(5) 0.070(4) Uani 1 1 d . . .
N5 N 0.7945(9) 0.3675(9) 0.8406(5) 0.052(4) Uani 1 1 d . . .
N6 N 0.9606(11) 0.4079(9) 0.8647(5) 0.054(3) Uani 1 1 d . . .
N7 N 0.5973(9) 0.1992(8) 0.8077(5) 0.055(3) Uani 1 1 d . . .
H7 H 0.5820 0.1568 0.7814 0.066 Uiso 1 1 calc R A .
N8 N 0.6193(9) 0.2135(8) 0.8951(5) 0.050(3) Uani 1 1 d . . .
C1 C 0.6601(12) 0.4404(12) 0.7321(6) 0.051(4) Uani 1 1 d . A .
C2 C 0.7198(12) 0.4386(12) 0.6875(7) 0.059(4) Uani 1 1 d . . .
H2 H 0.7777 0.4806 0.6848 0.071 Uiso 1 1 calc R A .
C3 C 0.6987(14) 0.3803(14) 0.6489(7) 0.065(5) Uani 1 1 d . A .
H3 H 0.7458 0.3748 0.6211 0.078 Uiso 1 1 calc R . .
C4 C 0.6066(16) 0.3274(13) 0.6494(7) 0.069(5) Uani 1 1 d . . .
H4 H 0.5844 0.2909 0.6208 0.082 Uiso 1 1 calc R A .
C5 C 0.5507(12) 0.3311(11) 0.6934(7) 0.058(4) Uani 1 1 d . A .
H5 H 0.4910 0.2911 0.6954 0.069 Uiso 1 1 calc R . .
C6 C 0.4515(12) 0.4409(11) 0.8882(6) 0.050(4) Uani 1 1 d . A .
C7 C 0.4145(12) 0.3722(13) 0.9204(7) 0.057(4) Uani 1 1 d . . .
H7 H 0.4431 0.3095 0.9191 0.069 Uiso 1 1 calc R A .
C8 C 0.3379(14) 0.3917(16) 0.9541(8) 0.076(6) Uani 1 1 d . A .
H8 H 0.3132 0.3444 0.9771 0.092 Uiso 1 1 calc R . .
C9 C 0.2927(13) 0.492(2) 0.9538(7) 0.089(7) Uani 1 1 d . . .
H9 H 0.2379 0.5087 0.9765 0.107 Uiso 1 1 calc R A .
C10 C 0.3303(12) 0.5575(13) 0.9215(6) 0.057(4) Uani 1 1 d . A .
H10 H 0.3015 0.6201 0.9202 0.069 Uiso 1 1 calc R . .
C11 C 0.8824(13) 0.3440(12) 0.8647(6) 0.048(4) Uani 1 1 d . A .
C12 C 0.8932(13) 0.2557(13) 0.8920(7) 0.073(5) Uani 1 1 d . . .
H12 H 0.8385 0.2100 0.8917 0.087 Uiso 1 1 calc R A .
C13 C 0.9833(14) 0.2375(16) 0.9189(8) 0.094(7) Uani 1 1 d . A .
H13 H 0.9911 0.1801 0.9379 0.113 Uiso 1 1 calc R . .
C14 C 1.0626(14) 0.3054(16) 0.9173(7) 0.073(5) Uani 1 1 d . . .
H14 H 1.1261 0.2956 0.9352 0.088 Uiso 1 1 calc R A .
C15 C 1.0461(15) 0.3859(14) 0.8896(8) 0.073(5) Uani 1 1 d . A .
H15 H 1.1017 0.4306 0.8879 0.088 Uiso 1 1 calc R . .
C16 C 0.5884(10) 0.1603(11) 0.8529(7) 0.047(4) Uani 1 1 d . A .
C17 C 0.5449(11) 0.0665(11) 0.8630(6) 0.058(4) Uani 1 1 d . . .
H17 H 0.5199 0.0289 0.8355 0.070 Uiso 1 1 calc R A .
C18 C 0.5391(11) 0.0303(11) 0.9126(6) 0.060(4) Uani 1 1 d . A .
H18 H 0.5138 -0.0327 0.9185 0.073 Uiso 1 1 calc R . .
C19 C 0.5716(12) 0.0888(13) 0.9545(6) 0.057(4) Uani 1 1 d . . .
H19 H 0.5668 0.0678 0.9889 0.068 Uiso 1 1 calc R A .
C20 C 0.6094(11) 0.1756(13) 0.9420(7) 0.061(5) Uani 1 1 d . A .
H20 H 0.6317 0.2147 0.9696 0.074 Uiso 1 1 calc R . .
C21 C 0.786(2) 0.410(3) 1.0347(12) 0.211(19) Uani 1 1 d . . .
H21A H 0.8469 0.4427 1.0495 0.253 Uiso 1 1 calc R . .
H21B H 0.7763 0.3473 1.0519 0.253 Uiso 1 1 calc R . .
C22 C 0.6809(17) 0.4760(18) 1.0395(9) 0.117(8) Uani 1 1 d U . .
H22A H 0.6392 0.4570 1.0696 0.141 Uiso 1 1 calc R . .
H22B H 0.6993 0.5446 1.0426 0.141 Uiso 1 1 calc R . .
C23 C 0.6204(13) 0.4568(15) 0.9895(6) 0.079(6) Uani 1 1 d . A .
H23A H 0.5573 0.4181 0.9960 0.095 Uiso 1 1 calc R . .
H23B H 0.5999 0.5175 0.9728 0.095 Uiso 1 1 calc R . .
C24 C 0.7960(14) 0.3987(16) 0.9838(8) 0.079(6) Uani 1 1 d U A .
H24A H 0.8288 0.3359 0.9767 0.094 Uiso 1 1 calc R . .
H24B H 0.8423 0.4493 0.9703 0.094 Uiso 1 1 calc R . .
C25 C 0.3199(13) 0.2071(13) 0.8132(7) 0.071(5) Uani 1 1 d . A .
H25A H 0.3322 0.2061 0.8504 0.085 Uiso 1 1 calc R . .
H25B H 0.3481 0.1474 0.7982 0.085 Uiso 1 1 calc R . .
C26 C 0.2050(11) 0.2159(13) 0.8020(8) 0.072(5) Uani 1 1 d . . .
H26A H 0.1826 0.1639 0.7788 0.087 Uiso 1 1 calc R . .
H26B H 0.1644 0.2109 0.8340 0.087 Uiso 1 1 calc R . .
C27 C 0.1881(15) 0.307(2) 0.7787(9) 0.112(8) Uani 1 1 d . . .
H27A H 0.1318 0.3420 0.7963 0.134 Uiso 1 1 calc R . .
H27B H 0.1691 0.2991 0.7424 0.134 Uiso 1 1 calc R . .
C28 C 0.2922(13) 0.3599(13) 0.7840(8) 0.084(7) Uani 1 1 d . A .
H28A H 0.3065 0.3984 0.7531 0.101 Uiso 1 1 calc R . .
H28B H 0.2905 0.4033 0.8139 0.101 Uiso 1 1 calc R . .
C29 C 0.7835(13) 0.1304(13) 0.7166(7) 0.073(6) Uani 1 1 d . A .
H29A H 0.7194 0.1503 0.6985 0.088 Uiso 1 1 calc R . .
H29B H 0.7696 0.0698 0.7350 0.088 Uiso 1 1 calc R . .
C30 C 0.8709(17) 0.1189(16) 0.6806(9) 0.113(8) Uani 1 1 d U . .
H30A H 0.8458 0.1153 0.6450 0.136 Uiso 1 1 calc R . .
H30B H 0.9119 0.0607 0.6885 0.136 Uiso 1 1 calc R . .
C31 C 0.935(2) 0.2095(19) 0.6894(11) 0.147(9) Uani 1 1 d U . .
H31A H 1.0094 0.1985 0.6820 0.176 Uiso 1 1 calc R . .
H31B H 0.9092 0.2632 0.6683 0.176 Uiso 1 1 calc R . .
C32 C 0.9190(14) 0.2265(16) 0.7397(8) 0.094(7) Uani 1 1 d . A .
H32A H 0.9317 0.2948 0.7475 0.113 Uiso 1 1 calc R . .
H32B H 0.9670 0.1872 0.7605 0.113 Uiso 1 1 calc R . .
O1 O 0.6950(9) 0.4037(8) 0.9579(4) 0.067(3) Uani 1 1 d . . .
O2 O 0.3689(8) 0.2895(8) 0.7905(5) 0.075(4) Uani 1 1 d . . .
O3 O 0.8173(8) 0.2028(9) 0.7506(5) 0.081(4) Uani 1 1 d . . .

loop_
_atom_site_aniso_label
_atom_site_aniso_U_11
_atom_site_aniso_U_22
_atom_site_aniso_U_33
_atom_site_aniso_U_23
_atom_site_aniso_U_13
_atom_site_aniso_U_12
Li1 0.047(14) 0.085(19) 0.062(19) 0.060(18) 0.002(14) 0.003(13)
Li2 0.08(2) 0.09(2) 0.09(3) -0.01(2) 0.02(2) -0.030(18)
Li3 0.039(15) 0.10(3) 0.07(2) 0.001(18) -0.023(15) 0.007(17)
C34 0.112(15) 0.112(15) 0.109(15) -0.001(5) -0.002(5) 0.000(5)
C34' 0.017(17) 0.014(17) 0.014(17) 0.000(5) -0.001(5) -0.002(5)
C33 0.054(10) 0.057(11) 0.104(16) -0.040(11) -0.010(10) 0.018(9)
C35 0.050(11) 0.091(17) 0.141(19) -0.042(14) -0.044(13) -0.011(11)
Sb1 0.0528(6) 0.0501(7) 0.0646(8) 0.0015(6) -0.0032(6) 0.0021(5)
Sb2 0.0474(6) 0.0634(8) 0.0667(8) 0.0097(6) 0.0003(5) -0.0084(5)
N1 0.042(6) 0.057(9) 0.065(8) 0.013(8) 0.005(6) -0.005(7)
N2 0.062(9) 0.052(9) 0.051(9) 0.003(7) 0.004(7) -0.008(8)
N3 0.049(7) 0.044(8) 0.046(7) 0.005(6) 0.005(7) -0.011(7)
N4 0.086(10) 0.073(11) 0.050(9) -0.001(8) -0.003(7) -0.031(9)
N5 0.051(8) 0.049(9) 0.056(9) 0.015(7) -0.008(7) -0.001(6)
N6 0.048(8) 0.039(8) 0.075(10) 0.004(7) -0.011(8) 0.005(8)
N7 0.074(8) 0.056(8) 0.034(8) -0.003(8) 0.001(7) -0.010(7)
N8 0.055(8) 0.033(8) 0.062(10) 0.003(7) 0.011(7) -0.008(6)
C1 0.055(10) 0.044(10) 0.056(11) 0.017(9) 0.005(9) -0.007(10)
C2 0.071(10) 0.054(10) 0.052(11) -0.008(11) 0.009(9) -0.005(9)
C3 0.065(13) 0.059(13) 0.070(14) 0.002(12) 0.016(10) 0.014(10)
C4 0.088(14) 0.068(13) 0.050(13) -0.007(10) -0.011(11) 0.028(12)
C5 0.062(9) 0.062(10) 0.050(11) -0.003(10) 0.003(11) -0.023(8)
C6 0.049(9) 0.028(10) 0.074(11) -0.013(9) -0.027(9) 0.015(9)
C7 0.047(10) 0.054(11) 0.070(13) -0.008(10) -0.004(9) -0.013(9)
C8 0.051(11) 0.088(16) 0.090(16) -0.012(12) -0.025(12) 0.011(12)
C9 0.066(12) 0.16(2) 0.046(12) -0.036(15) 0.011(9) -0.025(16)
C10 0.046(9) 0.075(13) 0.050(11) -0.015(10) -0.001(9) -0.004(10)
C11 0.063(11) 0.051(11) 0.031(10) -0.001(8) -0.003(8) 0.002(10)
C12 0.053(11) 0.062(13) 0.103(15) 0.008(12) 0.012(11) -0.001(10)
C13 0.063(13) 0.101(17) 0.118(18) 0.039(14) -0.002(12) 0.008(13)
C14 0.057(12) 0.101(17) 0.062(12) 0.005(12) -0.007(10) 0.023(12)
C15 0.048(11) 0.071(14) 0.102(15) -0.022(12) 0.022(12) -0.006(11)
C16 0.035(8) 0.042(10) 0.065(13) -0.016(10) 0.001(8) -0.009(8)
C17 0.037(8) 0.062(12) 0.076(13) -0.027(10) -0.005(9) -0.010(9)
C18 0.051(9) 0.057(11) 0.073(12) 0.029(10) 0.006(9) 0.004(9)
C19 0.060(11) 0.072(12) 0.039(10) -0.014(9) 0.002(8) -0.002(9)
C20 0.044(9) 0.060(12) 0.080(14) 0.021(10) -0.020(9) -0.019(9)
C21 0.10(2) 0.37(6) 0.16(3) 0.09(3) -0.002(19) -0.05(3)
C22 0.117(9) 0.120(9) 0.115(9) -0.004(5) -0.003(5) -0.001(5)
C23 0.066(11) 0.104(15) 0.068(12) -0.014(12) 0.006(9) -0.040(12)
C24 0.076(7) 0.083(7) 0.076(7) -0.010(5) -0.003(5) 0.007(5)
C25 0.084(12) 0.070(13) 0.060(12) 0.012(10) -0.005(11) -0.019(10)
C26 0.049(10) 0.070(13) 0.098(15) 0.013(13) 0.011(10) 0.002(9)
C27 0.060(13) 0.16(3) 0.11(2) 0.002(18) -0.001(12) 0.010(15)
C28 0.067(12) 0.056(12) 0.131(19) 0.009(12) -0.042(11) -0.007(10)
C29 0.075(12) 0.063(13) 0.082(14) -0.024(11) -0.005(10) 0.016(10)
C30 0.109(8) 0.113(9) 0.117(9) -0.007(5) 0.002(5) 0.004(5)
C31 0.146(10) 0.147(10) 0.148(10) -0.001(5) 0.004(5) 0.004(5)
C32 0.067(14) 0.120(18) 0.095(17) -0.034(14) 0.030(11) -0.028(12)
O1 0.077(8) 0.070(9) 0.055(8) -0.007(6) -0.001(6) -0.015(6)
O2 0.046(6) 0.067(8) 0.113(11) 0.005(7) -0.003(6) -0.004(6)
O3 0.049(7) 0.089(10) 0.106(10) -0.034(8) 0.017(7) -0.010(7)

loop_
_atom_type_symbol
_atom_type_description
_atom_type_scat_dispersion_real
_atom_type_scat_dispersion_imag
_atom_type_scat_source
C C 0.0033 0.0016 'International Tables Vol C Tables 4.2.6.8 and 6.1.1.4'
H H 0.0000 0.0000 'International Tables Vol C Tables 4.2.6.8 and 6.1.1.4'
N N 0.0061 0.0033 'International Tables Vol C Tables 4.2.6.8 and 6.1.1.4'
Sb Sb -0.5866 1.5461 'International Tables Vol C Tables 4.2.6.8 and 6.1.1.4'
O O 0.0106 0.0060 'International Tables Vol C Tables 4.2.6.8 and 6.1.1.4'
Li Li -0.0003 0.0001 'International Tables Vol C Tables 4.2.6.8 and 6.1.1.4'

loop_
_geom_angle_atom_site_label_1
_geom_angle_atom_site_label_2
_geom_angle_atom_site_label_3
_geom_angle
_geom_angle_site_symmetry_1
_geom_angle_site_symmetry_3
_geom_angle_publ_flag
O2 Li1 N7 107.6(14) . . ?
O2 Li1 N3 113.0(14) . . ?
N7 Li1 N3 120.4(13) . . ?
O2 Li1 N2 105.6(13) . . ?
N7 Li1 N2 104.2(14) . . ?
N3 Li1 N2 104.8(12) . . ?
O2 Li1 C16 101.7(10) . . ?
N7 Li1 C16 26.0(5) . . ?
N3 Li1 C16 102.4(11) . . ?
N2 Li1 C16 129.5(13) . . ?
O2 Li1 Li3 142.2(14) . . ?
N7 Li1 Li3 76.6(10) . . ?
N3 Li1 Li3 44.8(9) . . ?
N2 Li1 Li3 109.7(12) . . ?
C16 Li1 Li3 65.3(9) . . ?
O2 Li1 Li2 147.1(16) . . ?
N7 Li1 Li2 41.8(8) . . ?
N3 Li1 Li2 96.9(12) . . ?
N2 Li1 Li2 78.4(11) . . ?
C16 Li1 Li2 56.6(8) . . ?
Li3 Li1 Li2 56.2(10) . . ?
O2 Li1 Sb1 110.2(10) . . ?
N7 Li1 Sb1 142.2(11) . . ?
N3 Li1 Sb1 40.1(6) . . ?
N2 Li1 Sb1 67.0(8) . . ?
C16 Li1 Sb1 138.0(11) . . ?
Li3 Li1 Sb1 72.8(10) . . ?
Li2 Li1 Sb1 101.4(9) . . ?
O3 Li2 N7 114.5(17) . . ?
O3 Li2 N5 116.5(15) . . ?
N7 Li2 N5 128.9(18) . . ?
O3 Li2 C16 123.0(15) . . ?
N7 Li2 C16 27.1(7) . . ?
N5 Li2 C16 112.8(16) . . ?
O3 Li2 Li3 162.7(17) . . ?
N7 Li2 Li3 81.6(13) . . ?
N5 Li2 Li3 47.4(10) . . ?
C16 Li2 Li3 68.5(11) . . ?
O3 Li2 Li1 134.6(19) . . ?
N7 Li2 Li1 43.7(9) . . ?
N5 Li2 Li1 98.0(14) . . ?
C16 Li2 Li1 59.4(8) . . ?
Li3 Li2 Li1 61.3(10) . . ?
N5 Li3 N3 118.1(16) . . ?
N5 Li3 O1 109.8(13) . . ?
N3 Li3 O1 108.1(15) . . ?
N5 Li3 N8 111.8(15) . . ?
N3 Li3 N8 107.0(13) . . ?
O1 Li3 N8 100.7(14) . . ?
N5 Li3 Li2 47.8(10) . . ?
N3 Li3 Li2 104.5(14) . . ?
O1 Li3 Li2 147.0(14) . . ?
N8 Li3 Li2 74.0(12) . . ?
N5 Li3 Li1 99.3(12) . . ?
N3 Li3 Li1 46.7(8) . . ?
O1 Li3 Li1 149.3(14) . . ?
N8 Li3 Li1 76.6(10) . . ?
Li2 Li3 Li1 62.5(11) . . ?
C35 C34 C33 116(3) . . ?
C35 C34' C33 119(3) . . ?
C34 C33 C34' 48.3(19) . . ?
C34 C33 Sb1 118.8(17) . . ?
C34' C33 Sb1 122.9(19) . . ?
C34' C35 C34 52(2) . . ?
C34' C35 Sb2 125(2) . . ?
C34 C35 Sb2 122.9(18) . . ?
N1 Sb1 N3 94.2(5) . . ?
N1 Sb1 C33 95.0(6) . . ?
N3 Sb1 C33 97.2(6) . . ?
N1 Sb1 Li1 76.0(6) . . ?
N3 Sb1 Li1 40.6(6) . . ?
C33 Sb1 Li1 134.0(7) . . ?
N5 Sb2 N1 91.1(5) . . ?
N5 Sb2 C35 101.2(8) . . ?
N1 Sb2 C35 93.4(6) . . ?
C1 N1 Sb1 114.5(9) . . ?
C1 N1 Sb2 111.0(10) . . ?
Sb1 N1 Sb2 130.8(7) . . ?
C5 N2 C1 117.3(13) . . ?
C5 N2 Li1 112.4(14) . . ?
C1 N2 Li1 121.6(13) . . ?
C6 N3 Li3 121.3(13) . . ?
C6 N3 Sb1 107.0(10) . . ?
Li3 N3 Sb1 122.8(11) . . ?
C6 N3 Li1 113.3(11) . . ?
Li3 N3 Li1 88.6(12) . . ?
Sb1 N3 Li1 99.3(8) . . ?
C6 N4 C10 122.0(15) . . ?
C11 N5 Li3 115.7(13) . . ?
C11 N5 Li2 113.7(14) . . ?
Li3 N5 Li2 84.7(13) . . ?
C11 N5 Sb2 104.4(10) . . ?
Li3 N5 Sb2 121.8(11) . . ?
Li2 N5 Sb2 116.2(12) . . ?
C15 N6 C11 118.1(14) . . ?
C16 N7 Li2 110.5(15) . . ?
C16 N7 Li1 111.8(12) . . ?
Li2 N7 Li1 94.5(13) . . ?
C20 N8 C16 119.4(14) . . ?
C20 N8 Li3 122.9(14) . . ?
C16 N8 Li3 117.3(13) . . ?
N2 C1 C2 118.1(15) . . ?
N2 C1 N1 116.6(13) . . ?
C2 C1 N1 125.0(15) . . ?
C3 C2 C1 122.4(16) . . ?
C2 C3 C4 119.4(17) . . ?
C5 C4 C3 115.8(17) . . ?
N2 C5 C4 126.4(15) . . ?
C7 C6 N4 120.7(16) . . ?
C7 C6 N3 123.7(14) . . ?
N4 C6 N3 115.1(15) . . ?
C8 C7 C6 121.1(18) . . ?
C7 C8 C9 117.5(19) . . ?
C10 C9 C8 119.6(17) . . ?
C9 C10 N4 118.9(17) . . ?
N5 C11 N6 118.1(14) . . ?
N5 C11 C12 122.0(16) . . ?
N6 C11 C12 119.9(15) . . ?
C13 C12 C11 119.7(17) . . ?
C12 C13 C14 118.4(18) . . ?
C15 C14 C13 117.7(17) . . ?
N6 C15 C14 126.3(17) . . ?
N7 C16 N8 118.3(14) . . ?
N7 C16 C17 125.1(15) . . ?
N8 C16 C17 116.5(15) . . ?
N7 C16 Li2 42.3(11) . . ?
N8 C16 Li2 86.6(11) . . ?
C17 C16 Li2 145.4(13) . . ?
N7 C16 Li1 42.2(9) . . ?
N8 C16 Li1 92.1(11) . . ?
C17 C16 Li1 134.4(11) . . ?
Li2 C16 Li1 63.9(10) . . ?
C18 C17 C16 121.3(14) . . ?
C17 C18 C19 119.4(15) . . ?
C20 C19 C18 115.7(16) . . ?
N8 C20 C19 127.7(16) . . ?
C24 C21 C22 103(2) . . ?
C23 C22 C21 104.5(19) . . ?
O1 C23 C22 103.7(15) . . ?
C21 C24 O1 111.5(19) . . ?
O2 C25 C26 106.5(14) . . ?
C27 C26 C25 107.7(15) . . ?
C26 C27 C28 105.0(16) . . ?
O2 C28 C27 106.6(15) . . ?
O3 C29 C30 104.3(16) . . ?
C29 C30 C31 103(2) . . ?
C32 C31 C30 102(2) . . ?
C31 C32 O3 108(2) . . ?
C24 O1 C23 109.9(12) . . ?
C24 O1 Li3 125.8(13) . . ?
C23 O1 Li3 123.8(12) . . ?
C28 O2 C25 107.5(13) . . ?
C28 O2 Li1 122.2(13) . . ?
C25 O2 Li1 122.5(12) . . ?
C32 O3 C29 109.3(13) . . ?
C32 O3 Li2 126.8(14) . . ?
C29 O3 Li2 123.8(14) . . ?

loop_
_geom_bond_atom_site_label_1
_geom_bond_atom_site_label_2
_geom_bond_distance
_geom_bond_site_symmetry_2
_geom_bond_publ_flag
Li1 O2 2.00(2) . ?
Li1 N7 2.00(3) . ?
Li1 N3 2.08(4) . ?
Li1 N2 2.12(3) . ?
Li1 C16 2.77(3) . ?
Li1 Li3 2.86(4) . ?
Li1 Li2 2.89(4) . ?
Li1 Sb1 3.16(3) . ?
Li2 O3 1.87(4) . ?
Li2 N7 1.93(3) . ?
Li2 N5 2.02(3) . ?
Li2 C16 2.69(3) . ?
Li2 Li3 2.71(5) . ?
Li3 N5 2.00(3) . ?
Li3 N3 2.01(3) . ?
Li3 O1 2.12(3) . ?
Li3 N8 2.14(4) . ?
C34 C35 1.43(3) . ?
C34 C33 1.46(3) . ?
C34' C35 1.34(4) . ?
C34' C33 1.51(4) . ?
C33 Sb1 2.175(15) . ?
C35 Sb2 2.168(19) . ?
Sb1 N1 2.051(11) . ?
Sb1 N3 2.062(11) . ?
Sb2 N5 2.050(12) . ?
Sb2 N1 2.106(11) . ?
N1 C1 1.408(19) . ?
N2 C5 1.325(18) . ?
N2 C1 1.380(18) . ?
N3 C6 1.378(19) . ?
N4 C6 1.371(19) . ?
N4 C10 1.391(19) . ?
N5 C11 1.336(18) . ?
N6 C15 1.31(2) . ?
N6 C11 1.344(18) . ?
N7 C16 1.309(19) . ?
N8 C20 1.344(19) . ?
N8 C16 1.392(18) . ?
C1 C2 1.40(2) . ?
C2 C3 1.33(2) . ?
C3 C4 1.40(2) . ?
C4 C5 1.36(2) . ?
C6 C7 1.36(2) . ?
C7 C8 1.35(2) . ?
C8 C9 1.52(3) . ?
C9 C10 1.33(2) . ?
C11 C12 1.43(2) . ?
C12 C13 1.38(2) . ?
C13 C14 1.39(2) . ?
C14 C15 1.36(2) . ?
C16 C17 1.45(2) . ?
C17 C18 1.40(2) . ?
C18 C19 1.43(2) . ?
C19 C20 1.35(2) . ?
C21 C24 1.35(3) . ?
C21 C22 1.64(4) . ?
C22 C23 1.55(2) . ?
C23 O1 1.47(2) . ?
C24 O1 1.468(19) . ?
C25 O2 1.440(18) . ?
C25 C26 1.51(2) . ?
C26 C27 1.42(3) . ?
C27 C28 1.54(2) . ?
C28 O2 1.402(19) . ?
C29 O3 1.417(19) . ?
C29 C30 1.48(3) . ?
C30 C31 1.53(3) . ?
C31 C32 1.36(3) . ?
C32 O3 1.378(18) . ?
